data_7703853
loop_
_publ_author_name
'Tsurui, Makoto'
'Kitagawa, Yuichi'
'Fushimi, Koji'
'Gon, Masayuki'
'Tanaka, Kazuo'
'Hasegawa, Yasuchika'

_publ_section_title
;
 Electronic strain effect on Eu(iii) complexes for enhanced circularly
 polarized luminescence.
;
_journal_issue 16
_journal_name_full 'Dalton transactions (Cambridge, England : 2003)'
_journal_page_first 5352
_journal_page_last 5361
_journal_paper_doi 10.1039/d0dt00699h
_journal_volume 49
_journal_year 2020
_chemical_absolute_configuration ad
_chemical_formula_sum 'C36 H37 Eu F18 N2 O8 P2'
_chemical_formula_weight 1181.57
_space_group_crystal_system monoclinic
_space_group_IT_number 4
_space_group_name_Hall 'P 2yb'
_space_group_name_H-M_alt 'P 1 21 1'
_atom_sites_solution_hydrogens geom
_audit_creation_method SHELXL-2018/3
_audit_update_record
;
2020-01-27 deposited with the CCDC.	2020-03-24 downloaded from the CCDC.
;
_cell_angle_alpha 90
_cell_angle_beta 99.7900(10)
_cell_angle_gamma 90
_cell_formula_units_Z 4
_cell_length_a 11.19040(10)
_cell_length_b 20.5895(2)
_cell_length_c 20.3663(2)
_cell_measurement_reflns_used 84700
_cell_measurement_temperature 123.15
_cell_measurement_theta_max 29.1530
_cell_measurement_theta_min 1.9730
_cell_volume 4624.16(8)
_computing_structure_refinement 'SHELXL-2018/3 (Sheldrick, 2018)'
_computing_structure_solution 'SHELXT 2014/5 (Sheldrick, 2014)'
_diffrn_ambient_temperature 123.15
_diffrn_measured_fraction_theta_full 0.999
_diffrn_measured_fraction_theta_max 0.908
_diffrn_measurement_device_type 'XtaLAB AFC11 (RCD3): quarter-chi single'
_diffrn_measurement_method '\w scans'
_diffrn_radiation_type MoK\a
_diffrn_radiation_wavelength 0.71073
_diffrn_reflns_av_R_equivalents 0.0420
_diffrn_reflns_av_unetI/netI 0.0279
_diffrn_reflns_Laue_measured_fraction_full 0.999
_diffrn_reflns_Laue_measured_fraction_max 0.908
_diffrn_reflns_limit_h_max 15
_diffrn_reflns_limit_h_min -15
_diffrn_reflns_limit_k_max 27
_diffrn_reflns_limit_k_min -27
_diffrn_reflns_limit_l_max 26
_diffrn_reflns_limit_l_min -26
_diffrn_reflns_number 137245
_diffrn_reflns_point_group_measured_fraction_full 0.999
_diffrn_reflns_point_group_measured_fraction_max 0.869
_diffrn_reflns_theta_full 25.242
_diffrn_reflns_theta_max 29.183
_diffrn_reflns_theta_min 1.950
_diffrn_source 'Rotating-anode X-ray tube (dual wavelength)'
_diffrn_source_type 'Rigaku (Mo) X-ray DW Source'
_exptl_absorpt_coefficient_mu 1.547
_exptl_crystal_colour yellow
_exptl_crystal_density_diffrn 1.697
_exptl_crystal_description prism
_exptl_crystal_F_000 2344
_exptl_crystal_recrystallization_method 'Re-crystallisation from solvent: Methanol'
_refine_diff_density_max 0.822
_refine_diff_density_min -0.474
_refine_diff_density_rms 0.066
_refine_ls_abs_structure_details
;
 Flack x determined using 8921 quotients [(I+)-(I-)]/[(I+)+(I-)]
 (Parsons, Flack and Wagner, Acta Cryst. B69 (2013) 249-259).
;
_refine_ls_abs_structure_Flack -0.012(3)
_refine_ls_extinction_method none
_refine_ls_goodness_of_fit_ref 1.031
_refine_ls_hydrogen_treatment constr
_refine_ls_matrix_type full
_refine_ls_number_parameters 1451
_refine_ls_number_reflns 21731
_refine_ls_number_restraints 688
_refine_ls_restrained_S_all 1.067
_refine_ls_R_factor_all 0.0272
_refine_ls_R_factor_gt 0.0240
_refine_ls_shift/su_max 0.005
_refine_ls_shift/su_mean 0.000
_refine_ls_structure_factor_coef Fsqd
_refine_ls_weighting_details 'w=1/[\s^2^(Fo^2^)+(0.0304P)^2^+1.5507P] where P=(Fo^2^+2Fc^2^)/3'
_refine_ls_weighting_scheme calc
_refine_ls_wR_factor_gt 0.0563
_refine_ls_wR_factor_ref 0.0572
_reflns_Friedel_coverage 0.865
_reflns_Friedel_fraction_full 0.999
_reflns_Friedel_fraction_max 0.828
_reflns_number_gt 20321
_reflns_number_total 21731
_reflns_threshold_expression 'I > 2\s(I)'
_cod_data_source_file d0dt00699h2.cif
_cod_data_source_block EuhfaR-B3QPO
_cod_depositor_comments 'Adding full bibliography for 7703848--7703853.cif.'
_cod_original_sg_symbol_H-M 'P 21'
_cod_database_code 7703853
_shelx_shelxl_version_number 2018/3
_shelx_space_group_comment
;
The symmetry employed for this shelxl refinement is uniquely defined
by the following loop, which should always be used as a source of
symmetry information in preference to the above space-group names.
They are only intended as comments.
;

loop_
_space_group_symop_operation_xyz
'x, y, z'
'-x, y+1/2, -z'

loop_
_atom_site_label
_atom_site_type_symbol
_atom_site_fract_x
_atom_site_fract_y
_atom_site_fract_z
_atom_site_U_iso_or_equiv
_atom_site_adp_type
_atom_site_occupancy
_atom_site_site_symmetry_order
_atom_site_calc_flag
_atom_site_refinement_flags_posn
_atom_site_refinement_flags_adp
_atom_site_refinement_flags_occupancy
_atom_site_disorder_assembly
_atom_site_disorder_group
Eu01 Eu 0.69698(2) 0.50894(2) 0.45322(2) 0.01584(6) Uani 1 1 d . . . . .
Eu02 Eu 0.20164(2) 0.49584(2) 0.95713(2) 0.01698(6) Uani 1 1 d . . . . .
P003 P 0.36303(9) 0.38750(6) 1.09499(5) 0.0199(2) Uani 1 1 d . . . . .
P004 P 0.86361(9) 0.61492(6) 0.58988(5) 0.0183(2) Uani 1 1 d . . . . .
P005 P 0.93431(9) 0.62387(5) 0.40845(5) 0.01961(19) Uani 1 1 d . . . . .
F006 F 1.1421(2) 0.42184(17) 0.52739(16) 0.0425(8) Uani 1 1 d . . . . .
P007 P 0.38146(9) 0.35917(5) 0.91379(5) 0.0230(2) Uani 1 1 d . . . . .
O008 O 0.7823(3) 0.5734(2) 0.54096(13) 0.0215(7) Uani 1 1 d . . . . .
O009 O 0.0318(3) 0.44524(17) 0.99688(15) 0.0246(7) Uani 1 1 d . . . . .
O00A O 0.5772(3) 0.57625(19) 0.36976(15) 0.0270(8) Uani 1 1 d . . . . .
F00B F 1.0166(3) 0.36571(19) 0.57183(16) 0.0456(9) Uani 1 1 d . . . . .
O00C O 0.8668(3) 0.44038(17) 0.49270(14) 0.0236(7) Uani 1 1 d . . . . .
F00D F -0.2765(3) 0.5793(2) 0.8387(2) 0.0787(14) Uani 1 1 d . . . . .
F00E F 1.0905(3) 0.32654(16) 0.48917(18) 0.0468(9) Uani 1 1 d . . . . .
O00F O 0.5223(3) 0.44874(18) 0.40268(14) 0.0235(7) Uani 1 1 d . . . . .
O00G O 0.7559(3) 0.45402(17) 0.35787(15) 0.0245(7) Uani 1 1 d . . . . .
F00H F -0.1349(3) 0.64806(19) 0.8508(2) 0.0526(9) Uani 1 1 d . . . . .
O00I O 0.8453(3) 0.57263(17) 0.41891(14) 0.0220(7) Uani 1 1 d . . . . .
O00J O 0.1424(3) 0.56357(17) 1.04267(15) 0.0257(7) Uani 1 1 d . . . . .
F00K F 0.6026(3) 0.67597(16) 0.99685(17) 0.0434(8) Uani 1 1 d . . . . .
O00L O 0.0266(3) 0.55765(18) 0.90699(15) 0.0243(7) Uani 1 1 d . . . . .
N00M N 0.5550(3) 0.31532(19) 1.10520(17) 0.0246(8) Uani 1 1 d . . . . .
F00N F 0.5229(3) 0.63875(19) 1.07812(16) 0.0476(9) Uani 1 1 d . . . . .
O00O O 0.5312(3) 0.55881(17) 0.49700(15) 0.0249(7) Uani 1 1 d . . . . .
F00P F 0.3050(4) 0.3988(3) 0.43528(18) 0.089(2) Uani 0.942(4) 1 d D . P A 1
C00Q C 0.6504(4) 0.2639(2) 1.0217(2) 0.0233(9) Uani 1 1 d . . . . .
N00R N 1.0875(3) 0.70530(19) 0.47255(18) 0.0227(8) Uani 1 1 d . . . . .
O00S O 0.3747(3) 0.56197(18) 0.99724(15) 0.0246(7) Uani 1 1 d . . . . .
C00T C -0.0756(4) 0.5400(2) 0.8788(2) 0.0237(9) Uani 1 1 d . . . . .
C00U C 0.8267(4) 0.1978(3) 1.0551(3) 0.0321(11) Uani 1 1 d . . . . .
H00U H 0.887612 0.170966 1.044673 0.039 Uiso 1 1 calc R U . . .
C00V C -0.1372(5) 0.4113(3) 1.0417(3) 0.0465(14) Uani 1 1 d D U . . .
C00W C 0.7688(4) 0.6784(2) 0.6203(2) 0.0252(10) Uani 1 1 d . . . . .
O00X O 0.6362(3) 0.43815(18) 0.53628(15) 0.0268(7) Uani 1 1 d . . . . .
F00Y F -0.2434(3) 0.4334(2) 1.0136(2) 0.0678(15) Uani 0.910(6) 1 d D . P B 1
O00Z O 0.3440(3) 0.42814(18) 0.92312(14) 0.0246(7) Uani 1 1 d . . . . .
O010 O 0.0853(3) 0.43143(18) 0.86994(15) 0.0242(7) Uani 1 1 d . . . . .
O011 O 0.2788(3) 0.42711(19) 1.04465(13) 0.0213(7) Uani 1 1 d . . . . .
O012 O 0.2639(3) 0.55177(18) 0.86297(15) 0.0264(7) Uani 1 1 d . . . . .
F013 F 0.2999(7) 0.6443(9) 0.3000(8) 0.070(4) Uani 0.77(4) 1 d D U P C 1
C014 C 0.9802(4) 0.6587(2) 0.5534(2) 0.0194(9) Uani 1 1 d . . . . .
C016 C 1.1437(4) 0.7258(2) 0.5895(2) 0.0224(10) Uani 1 1 d . . . . .
C017 C 0.6974(4) 0.7099(3) 0.5567(2) 0.0308(10) Uani 1 1 d . . . . .
H01A H 0.753026 0.729888 0.531829 0.046 Uiso 1 1 calc R U . . .
H01B H 0.643242 0.742138 0.568881 0.046 Uiso 1 1 calc R U . . .
H01C H 0.651504 0.677111 0.529864 0.046 Uiso 1 1 calc R U . . .
C019 C 0.7342(4) 0.2510(2) 1.1394(2) 0.0320(11) Uani 1 1 d . . . . .
H019 H 0.732508 0.260171 1.183984 0.038 Uiso 1 1 calc R U . . .
F01A F -0.1492(5) 0.4001(3) 1.1044(2) 0.088(2) Uani 0.910(6) 1 d D . P B 1
C01B C -0.0349(4) 0.4604(3) 1.0366(2) 0.0308(11) Uani 1 1 d . U . . .
C01C C 0.3818(4) 0.5274(3) 0.3505(2) 0.0287(12) Uani 1 1 d . . . . .
H01D H 0.300215 0.534826 0.334042 0.034 Uiso 1 1 calc R U . . .
F01D F 0.4671(9) 0.6500(6) 0.2615(4) 0.059(2) Uani 0.77(4) 1 d D U P C 1
C01E C 0.7424(4) 0.2227(3) 1.0049(3) 0.0304(11) Uani 1 1 d . . . . .
H01N H 0.745402 0.212926 0.960648 0.036 Uiso 1 1 calc R U . . .
N01G N 0.5685(3) 0.2907(2) 0.97225(18) 0.0243(8) Uani 1 1 d . . . . .
C01H C 1.0474(4) 0.3803(3) 0.5143(2) 0.0306(11) Uani 1 1 d . . . . .
C01I C 0.8381(4) 0.7319(3) 0.6639(2) 0.0351(12) Uani 1 1 d . . . . .
H01E H 0.892571 0.712337 0.699982 0.053 Uiso 1 1 calc R U . . .
H01F H 0.781442 0.759138 0.681490 0.053 Uiso 1 1 calc R U . . .
H01G H 0.883486 0.757626 0.637453 0.053 Uiso 1 1 calc R U . . .
F01J F 0.4551(11) 0.6916(4) 0.3574(5) 0.078(3) Uani 0.77(4) 1 d D U P C 1
C01K C 0.8229(4) 0.2118(3) 1.1222(3) 0.0335(12) Uani 1 1 d . . . . .
H01O H 0.881374 0.194335 1.155410 0.040 Uiso 1 1 calc R U . . .
F01L F 0.6467(2) 0.58027(16) 1.03377(16) 0.0429(8) Uani 1 1 d . . . . .
F01M F 0.3596(3) 0.3582(2) 0.3494(2) 0.0472(10) Uani 0.942(4) 1 d D . P A 1
C01N C 0.4528(4) 0.4432(2) 1.1559(2) 0.0276(11) Uani 1 1 d . . . . .
C01O C 0.8539(4) 0.4280(3) 0.3498(2) 0.0272(10) Uani 1 1 d . U . . .
F01Q F -0.0013(3) 0.3542(2) 0.7654(2) 0.0841(15) Uani 1 1 d . . . . .
C01R C 0.9958(5) 0.5941(3) 0.7214(2) 0.0330(12) Uani 1 1 d . . . . .
H01H H 1.046769 0.630024 0.714386 0.049 Uiso 1 1 calc R U . . .
H01I H 1.041586 0.563472 0.751189 0.049 Uiso 1 1 calc R U . . .
H01J H 0.928361 0.609513 0.740533 0.049 Uiso 1 1 calc R U . . .
C01S C 1.0003(4) 0.6664(2) 0.48562(19) 0.0191(8) Uani 1 1 d . . . . .
C01T C 1.0547(4) 0.5325(3) 0.6254(2) 0.0342(12) Uani 1 1 d . . . . .
H01K H 1.026599 0.518454 0.580492 0.051 Uiso 1 1 calc R U . . .
H01L H 1.088186 0.496229 0.651882 0.051 Uiso 1 1 calc R U . . .
H01M H 1.116044 0.565189 0.625552 0.051 Uiso 1 1 calc R U . . .
C01V C 0.5494(5) 0.4369(3) 0.5671(2) 0.0360(11) Uani 1 1 d . U . . .
C01X C 0.8683(4) 0.4217(3) 0.2761(2) 0.0359(9) Uani 1 1 d D U . . .
C01Y C -0.0699(5) 0.3676(3) 0.8115(3) 0.0431(13) Uani 1 1 d . . . . .
C01Z C -0.0285(5) 0.5153(3) 1.0770(3) 0.0481(14) Uani 1 1 d . . . . .
H01Z H -0.084692 0.520355 1.105429 0.058 Uiso 1 1 calc R U . . .
C020 C 0.3573(4) 0.5810(3) 0.8552(2) 0.0280(11) Uani 1 1 d . U . . .
C021 C 0.5574(4) 0.4689(3) 1.1235(2) 0.0308(11) Uani 1 1 d . . . . .
H02I H 0.620090 0.436716 1.126826 0.046 Uiso 1 1 calc R U . . .
H02J H 0.589361 0.507795 1.145970 0.046 Uiso 1 1 calc R U . . .
H02K H 0.528132 0.478458 1.077430 0.046 Uiso 1 1 calc R U . . .
N022 N 1.0521(3) 0.6879(2) 0.60290(17) 0.0227(8) Uani 1 1 d . . . . .
C023 C 0.4499(4) 0.5934(2) 0.9714(2) 0.0230(9) Uani 1 1 d . . . . .
F024 F -0.1819(3) 0.37020(18) 0.77892(18) 0.0589(10) Uani 1 1 d . . . . .
C025 C 0.1854(4) 0.3630(3) 1.1695(3) 0.0350(13) Uani 1 1 d . . . . .
H02L H 0.231478 0.382066 1.208838 0.052 Uiso 1 1 calc R U . . .
H02M H 0.127102 0.333240 1.181924 0.052 Uiso 1 1 calc R U . . .
H02N H 0.144065 0.396562 1.141764 0.052 Uiso 1 1 calc R U . . .
C026 C 0.4828(4) 0.3291(2) 0.9886(2) 0.0210(9) Uani 1 1 d . . . . .
C027 C 0.7696(5) 0.7216(2) 0.3767(2) 0.0393(11) Uani 1 1 d . . . . .
H02A H 0.715000 0.692167 0.393142 0.059 Uiso 1 1 calc R U . . .
H02B H 0.724711 0.749162 0.343282 0.059 Uiso 1 1 calc R U . . .
H02C H 0.810335 0.747655 0.412709 0.059 Uiso 1 1 calc R U . . .
C028 C 0.9441(4) 0.4110(2) 0.4654(2) 0.0244(10) Uani 1 1 d . . . . .
C02A C 1.2512(4) 0.7788(3) 0.5096(2) 0.0298(11) Uani 1 1 d . . . . .
H02D H 1.260685 0.787516 0.465998 0.036 Uiso 1 1 calc R U . . .
C02B C 0.9488(4) 0.5608(2) 0.6544(2) 0.0236(10) Uani 1 1 d . . . . .
C02C C 0.4619(4) 0.5423(3) 0.5356(2) 0.0312(10) Uani 1 1 d . U . . .
C02D C 0.4650(4) 0.5771(3) 0.3486(2) 0.0297(11) Uani 1 1 d . U . . .
C02F C 0.4496(4) 0.6043(3) 0.9040(2) 0.0271(10) Uani 1 1 d . . . . .
H02O H 0.512775 0.627820 0.891218 0.032 Uiso 1 1 calc R U . . .
C02G C 0.9475(4) 0.4059(3) 0.3982(2) 0.0308(11) Uani 1 1 d . . . . .
H02G H 1.014971 0.386915 0.384872 0.037 Uiso 1 1 calc R U . . .
F02H F -0.1890(4) 0.6096(2) 0.93672(17) 0.0720(13) Uani 1 1 d . . . . .
F02I F -0.0562(5) 0.3192(2) 0.8519(2) 0.100(2) Uani 1 1 d . . . . .
C02J C 0.8623(4) 0.5047(3) 0.6644(2) 0.0353(11) Uani 1 1 d . . . . .
H02E H 0.793040 0.521736 0.680691 0.053 Uiso 1 1 calc R U . . .
H02F H 0.903865 0.474305 0.696025 0.053 Uiso 1 1 calc R U . . .
H02H H 0.836154 0.483142 0.622609 0.053 Uiso 1 1 calc R U . . .
C02K C 0.3685(4) 0.5011(3) 1.1656(2) 0.0347(11) Uani 1 1 d . . . . .
H02P H 0.346386 0.523825 1.124121 0.052 Uiso 1 1 calc R U . . .
H02Q H 0.410255 0.530206 1.198553 0.052 Uiso 1 1 calc R U . . .
H02R H 0.296638 0.485115 1.180036 0.052 Uiso 1 1 calc R U . . .
F02L F 0.2177(3) 0.4267(2) 0.3368(2) 0.0638(12) Uani 0.942(4) 1 d D . P A 1
C02M C -0.0254(4) 0.4309(2) 0.8472(2) 0.0236(9) Uani 1 1 d . . . . .
C02O C -0.1717(4) 0.5928(3) 0.8769(2) 0.0352(12) Uani 1 1 d . . . . .
F02P F 0.5224(5) 0.3224(2) 0.5627(3) 0.0612(14) Uani 0.801(8) 1 d D . P D 1
C02Q C -0.1103(4) 0.4799(2) 0.8503(2) 0.0275(11) Uani 1 1 d . . . . .
H02S H -0.191466 0.472355 0.833062 0.033 Uiso 1 1 calc R U . . .
C02R C 0.4739(4) 0.3402(2) 1.0571(2) 0.0207(9) Uani 1 1 d . . . . .
C02S C 0.6454(4) 0.2772(2) 1.0890(2) 0.0236(10) Uani 1 1 d . . . . .
C02T C 0.0583(5) 0.5624(3) 1.0760(2) 0.0354(11) Uani 1 1 d . U . . .
C02U C 0.5569(4) 0.6216(3) 1.0209(3) 0.0321(11) Uani 1 1 d . . . . .
C02V C 1.3138(4) 0.7948(3) 0.6274(3) 0.0320(11) Uani 1 1 d . . . . .
H02V H 1.367432 0.813974 0.661858 0.038 Uiso 1 1 calc R U . . .
C02W C 0.5030(5) 0.4133(3) 1.2236(2) 0.0337(12) Uani 1 1 d . . . . .
H02T H 0.437075 0.399191 1.244733 0.051 Uiso 1 1 calc R U . . .
H02U H 0.550215 0.445107 1.251123 0.051 Uiso 1 1 calc R U . . .
H02W H 0.553323 0.376762 1.217528 0.051 Uiso 1 1 calc R U . . .
C02X C 0.3225(4) 0.4125(3) 0.3754(2) 0.0354(12) Uani 1 1 d D U . . .
C02Y C 0.1938(4) 0.2921(3) 1.0716(2) 0.0344(11) Uani 1 1 d . . . . .
H02X H 0.150483 0.323915 1.042325 0.052 Uiso 1 1 calc R U . . .
H02Y H 0.137117 0.263577 1.087463 0.052 Uiso 1 1 calc R U . . .
H H 0.245351 0.267308 1.047812 0.052 Uiso 1 1 calc R U . . .
C02Z C 1.2243(4) 0.7554(2) 0.6423(2) 0.0287(11) Uani 1 1 d . . . . .
H02Z H 1.216232 0.748019 0.686369 0.034 Uiso 1 1 calc R U . . .
F030 F -0.1203(6) 0.3557(3) 1.0147(5) 0.131(4) Uani 0.910(6) 1 d D . P B 1
C031 C 1.0634(4) 0.5882(2) 0.3812(2) 0.0336(10) Uani 1 1 d . . . . .
H03A H 1.098194 0.555950 0.412829 0.050 Uiso 1 1 calc R U . . .
H03B H 1.122467 0.621295 0.377837 0.050 Uiso 1 1 calc R U . . .
H03C H 1.038690 0.568272 0.338482 0.050 Uiso 1 1 calc R U . . .
C032 C 0.0566(7) 0.6213(4) 1.1207(4) 0.0688(14) Uani 1 1 d . U . . .
C033 C 1.1589(4) 0.7366(2) 0.5225(2) 0.0229(9) Uani 1 1 d . . . . .
C034 C 0.3714(4) 0.5950(3) 0.7827(2) 0.0365(9) Uani 1 1 d . U . . .
C035 C 0.4840(6) 0.2877(3) 0.8179(3) 0.0519(16) Uani 1 1 d . . . . .
H03M H 0.548125 0.269400 0.849883 0.078 Uiso 1 1 calc R U . . .
H03N H 0.509091 0.290037 0.775222 0.078 Uiso 1 1 calc R U . . .
H03O H 0.413153 0.260758 0.814740 0.078 Uiso 1 1 calc R U . . .
C036 C 0.4625(5) 0.4844(3) 0.5706(3) 0.0446(14) Uani 1 1 d . . . . .
H036 H 0.403404 0.477171 0.596787 0.054 Uiso 1 1 calc R U . . .
F037 F 0.4489(10) 0.3703(6) 0.6372(6) 0.127(4) Uani 0.801(8) 1 d D . P D 1
C039 C 1.3267(4) 0.8070(3) 0.5615(3) 0.0311(11) Uani 1 1 d . . . . .
H039 H 1.387726 0.834743 0.552880 0.037 Uiso 1 1 calc R U . . .
F03A F 0.6430(8) 0.3579(4) 0.6444(4) 0.118(3) Uani 0.801(8) 1 d D . P D 1
C03B C 0.5376(6) 0.3733(3) 0.6050(3) 0.0573(12) Uani 1 1 d D U . . .
C03C C 0.6803(5) 0.6438(3) 0.6587(3) 0.0367(13) Uani 1 1 d . . . . .
H03D H 0.645393 0.606945 0.633621 0.055 Uiso 1 1 calc R U . . .
H03E H 0.617068 0.673297 0.665472 0.055 Uiso 1 1 calc R U . . .
H03F H 0.723191 0.629506 0.701141 0.055 Uiso 1 1 calc R U . . .
C03D C 0.3432(5) 0.2751(3) 1.1758(3) 0.0388(13) Uani 1 1 d . . . . .
H03P H 0.394290 0.251413 1.150836 0.058 Uiso 1 1 calc R U . . .
H03Q H 0.288012 0.245699 1.191702 0.058 Uiso 1 1 calc R U . . .
H03R H 0.392411 0.296108 1.212968 0.058 Uiso 1 1 calc R U . . .
C03F C 0.9545(5) 0.7293(3) 0.3223(3) 0.0485(14) Uani 1 1 d . . . . .
H03G H 0.995632 0.753906 0.359430 0.073 Uiso 1 1 calc R U . . .
H03H H 0.912468 0.758315 0.289391 0.073 Uiso 1 1 calc R U . . .
H03I H 1.012560 0.704429 0.303228 0.073 Uiso 1 1 calc R U . . .
C03G C 0.4182(4) 0.4669(3) 0.3764(2) 0.0248(10) Uani 1 1 d . U . . .
C03J C 0.3590(5) 0.3879(3) 0.7848(2) 0.0466(13) Uani 1 1 d . . . . .
H03S H 0.291781 0.358806 0.772850 0.070 Uiso 1 1 calc R U . . .
H03T H 0.395713 0.396424 0.746341 0.070 Uiso 1 1 calc R U . . .
H03U H 0.330804 0.427925 0.800905 0.070 Uiso 1 1 calc R U . . .
C03K C 0.4543(4) 0.3563(2) 0.8403(2) 0.0343(9) Uani 1 1 d . . . . .
C03L C 0.7989(5) 0.6427(2) 0.2871(2) 0.0383(11) Uani 1 1 d . . . . .
H03J H 0.858019 0.617821 0.268897 0.057 Uiso 1 1 calc R U . . .
H03K H 0.757440 0.671300 0.253485 0.057 Uiso 1 1 calc R U . . .
H03L H 0.741432 0.613952 0.301876 0.057 Uiso 1 1 calc R U . . .
C03M C 0.4197(5) 0.6419(3) 0.3165(3) 0.0442(13) Uani 1 1 d D U . . .
C03O C 0.2559(4) 0.3029(2) 0.9010(2) 0.0385(11) Uani 1 1 d . . . . .
H03V H 0.205681 0.310058 0.934071 0.058 Uiso 1 1 calc R U . . .
H03W H 0.286363 0.259175 0.904591 0.058 Uiso 1 1 calc R U . . .
H03X H 0.209012 0.309383 0.857433 0.058 Uiso 1 1 calc R U . . .
C03Q C 0.8627(4) 0.6830(2) 0.34636(19) 0.0306(9) Uani 1 1 d . . . . .
C03S C 0.5682(5) 0.3986(3) 0.8540(3) 0.0475(13) Uani 1 1 d . . . . .
H03Y H 0.548553 0.439810 0.871533 0.071 Uiso 1 1 calc R U . . .
HA H 0.598788 0.405337 0.813214 0.071 Uiso 1 1 calc R U . . .
HB H 0.628825 0.377319 0.885720 0.071 Uiso 1 1 calc R U . . .
C03T C 0.2714(4) 0.3263(3) 1.1309(2) 0.0290(10) Uani 1 1 d . . . . .
C03U C 0.3638(5) 0.5916(4) 0.5436(3) 0.0452(12) Uani 1 1 d . U . . .
F1 F 0.7939(11) 0.3754(5) 0.2464(7) 0.056(2) Uani 0.644(18) 1 d D U P E 1
F7 F 0.8254(10) 0.4763(3) 0.2403(3) 0.0541(19) Uani 0.644(18) 1 d D U P E 1
F8 F 0.9774(5) 0.4163(9) 0.2650(4) 0.086(3) Uani 0.644(18) 1 d D U P E 1
F5 F 0.3964(10) 0.6490(4) 0.5332(8) 0.075(5) Uani 0.533(17) 1 d . U P F 1
F6 F 0.2628(12) 0.5754(9) 0.5197(10) 0.089(5) Uani 0.533(17) 1 d . U P F 1
F0AA F 0.0430(17) 0.6021(7) 1.1848(6) 0.099(4) Uani 0.410(13) 1 d . U P G 1
F9 F 0.3541(7) 0.5953(6) 0.6127(3) 0.055(2) Uani 0.533(17) 1 d . U P F 1
F1AA F -0.0118(18) 0.6666(9) 1.0977(10) 0.122(5) Uani 0.410(13) 1 d . U P G 1
F16 F 0.1740(12) 0.6495(6) 1.1395(6) 0.068(3) Uani 0.410(13) 1 d . U P G 1
F2A F 0.3132(15) 0.6410(7) 0.7537(8) 0.080(4) Uani 0.425(10) 1 d . U P H 2
F10A F 0.4753(7) 0.5954(11) 0.7676(5) 0.086(4) Uani 0.425(10) 1 d . U P H 2
F12A F 0.3084(10) 0.5458(5) 0.7383(3) 0.061(3) Uani 0.425(10) 1 d . U P H 2
F6A F 0.3460(8) 0.6357(5) 0.4854(7) 0.056(3) Uani 0.467(17) 1 d . U P F 2
F5A F 0.3813(10) 0.6294(7) 0.5889(8) 0.080(5) Uani 0.467(17) 1 d . U P F 2
F9A F 0.2471(15) 0.5654(11) 0.5250(10) 0.059(3) Uani 0.467(17) 1 d . U P F 2
F2B F 0.2739(6) 0.6213(7) 0.7515(5) 0.076(3) Uani 0.575(10) 1 d . . P H 1
F12B F 0.4187(13) 0.5474(4) 0.7587(4) 0.100(4) Uani 0.575(10) 1 d . . P H 1
F10B F 0.4504(8) 0.6459(4) 0.7795(3) 0.064(2) Uani 0.575(10) 1 d . . P H 1
F0AB F 0.1477(13) 0.6303(8) 1.1596(8) 0.148(5) Uani 0.590(13) 1 d . U P G 2
F1AB F -0.0441(11) 0.6256(5) 1.1473(6) 0.096(4) Uani 0.590(13) 1 d . U P G 2
F16A F 0.0354(13) 0.6759(5) 1.0801(6) 0.106(3) Uani 0.590(13) 1 d . U P G 2
F7A F 0.898(2) 0.4724(6) 0.2540(7) 0.065(4) Uani 0.356(18) 1 d D U P E 2
F8A F 0.9629(12) 0.3767(8) 0.2745(6) 0.054(3) Uani 0.356(18) 1 d D U P E 2
F1A F 0.7802(15) 0.3942(10) 0.2398(11) 0.052(4) Uani 0.356(18) 1 d D U P E 2
F0 F -0.166(4) 0.379(2) 0.9872(16) 0.051(7) Uani 0.090(6) 1 d D U P B 2
F00Z F -0.213(3) 0.4316(17) 1.078(2) 0.060(6) Uani 0.090(6) 1 d D U P B 2
F01B F -0.099(3) 0.3630(17) 1.084(2) 0.049(5) Uani 0.090(6) 1 d D U P B 2
F03B F 0.422(2) 0.3689(15) 0.6226(13) 0.045(3) Uani 0.199(8) 1 d D U P D 2
F2 F 0.619(2) 0.3364(11) 0.6100(13) 0.078(5) Uani 0.199(8) 1 d D U P D 2
F02Q F 0.5851(16) 0.3929(9) 0.6726(8) 0.053(3) Uani 0.199(8) 1 d D U P D 2
F02M F 0.222(3) 0.4417(18) 0.391(2) 0.036(4) Uani 0.058(4) 1 d D U P A 2
F00Q F 0.353(3) 0.3566(14) 0.394(2) 0.036(3) Uani 0.058(4) 1 d D U P A 2
F01N F 0.283(4) 0.382(2) 0.3212(16) 0.036(3) Uani 0.058(4) 1 d D U P A 2
F01K F 0.396(7) 0.681(2) 0.3620(12) 0.097(13) Uani 0.23(4) 1 d D U P C 2
F01E F 0.481(2) 0.672(2) 0.281(3) 0.074(10) Uani 0.23(4) 1 d D U P C 2
F3 F 0.308(2) 0.643(3) 0.282(3) 0.064(10) Uani 0.23(4) 1 d D U P C 2

loop_
_atom_site_aniso_label
_atom_site_aniso_U_11
_atom_site_aniso_U_22
_atom_site_aniso_U_33
_atom_site_aniso_U_23
_atom_site_aniso_U_13
_atom_site_aniso_U_12
Eu01 0.01317(9) 0.01507(15) 0.01977(9) -0.00092(8) 0.00420(7) -0.00089(8)
Eu02 0.01482(10) 0.01596(16) 0.02114(9) 0.00053(8) 0.00581(7) 0.00059(8)
P003 0.0199(5) 0.0211(6) 0.0193(5) 0.0007(4) 0.0050(4) 0.0033(5)
P004 0.0185(5) 0.0190(6) 0.0180(5) -0.0021(4) 0.0050(4) -0.0024(4)
P005 0.0187(5) 0.0211(5) 0.0204(5) -0.0017(4) 0.0072(4) -0.0046(4)
F006 0.0226(14) 0.042(2) 0.0610(19) -0.0085(16) 0.0003(13) 0.0026(14)
P007 0.0237(5) 0.0231(5) 0.0218(5) -0.0015(4) 0.0028(4) 0.0044(4)
O008 0.0184(14) 0.025(2) 0.0213(14) -0.0015(12) 0.0046(11) -0.0050(14)
O009 0.0208(15) 0.027(2) 0.0276(15) 0.0000(14) 0.0087(12) -0.0014(15)
O00A 0.0199(16) 0.032(2) 0.0292(16) 0.0070(15) 0.0034(12) -0.0004(15)
F00B 0.0412(18) 0.049(2) 0.0472(18) 0.0184(16) 0.0081(14) 0.0157(17)
O00C 0.0232(15) 0.0215(18) 0.0273(15) 0.0007(14) 0.0078(12) 0.0026(14)
F00D 0.0322(18) 0.057(3) 0.135(4) -0.013(3) -0.018(2) 0.0169(19)
F00E 0.0374(17) 0.0295(19) 0.071(2) -0.0082(16) 0.0034(15) 0.0171(14)
O00F 0.0203(15) 0.0249(19) 0.0252(15) -0.0027(14) 0.0036(12) -0.0030(14)
O00G 0.0186(15) 0.0261(19) 0.0291(15) -0.0077(14) 0.0051(12) -0.0016(14)
F00H 0.056(2) 0.035(2) 0.070(2) 0.0083(18) 0.0200(18) 0.0210(18)
O00I 0.0221(15) 0.0233(18) 0.0215(14) -0.0013(12) 0.0061(11) -0.0084(14)
O00J 0.0238(15) 0.0237(18) 0.0306(15) -0.0039(13) 0.0079(12) -0.0008(14)
F00K 0.0359(16) 0.0272(17) 0.068(2) 0.0030(15) 0.0104(14) -0.0124(14)
O00L 0.0193(15) 0.0216(19) 0.0327(16) 0.0018(14) 0.0063(13) 0.0045(14)
N00M 0.027(2) 0.019(2) 0.0273(18) 0.0004(16) 0.0028(15) 0.0013(17)
F00N 0.0369(18) 0.058(3) 0.0486(19) -0.0171(17) 0.0106(14) -0.0188(17)
O00O 0.0179(15) 0.029(2) 0.0278(15) -0.0082(14) 0.0044(12) 0.0025(15)
F00P 0.094(3) 0.143(5) 0.037(2) -0.021(3) 0.034(2) -0.085(3)
C00Q 0.021(2) 0.016(2) 0.033(2) -0.0002(18) 0.0053(17) -0.0028(18)
N00R 0.0208(17) 0.0199(18) 0.0282(18) -0.0003(14) 0.0061(14) -0.0028(14)
O00S 0.0200(15) 0.0223(19) 0.0326(16) -0.0007(14) 0.0077(12) -0.0058(14)
C00T 0.023(2) 0.025(2) 0.024(2) 0.0053(18) 0.0067(17) 0.0012(18)
C00U 0.022(2) 0.022(3) 0.053(3) -0.001(2) 0.007(2) 0.006(2)
C00V 0.033(3) 0.046(3) 0.068(4) 0.005(3) 0.029(2) -0.007(2)
C00W 0.024(2) 0.025(2) 0.027(2) -0.0060(17) 0.0058(16) -0.0003(19)
O00X 0.0247(16) 0.031(2) 0.0262(15) 0.0048(14) 0.0077(12) -0.0016(15)
F00Y 0.033(2) 0.086(4) 0.080(3) 0.008(3) -0.0035(18) -0.020(2)
O00Z 0.0245(15) 0.0292(19) 0.0212(14) 0.0007(13) 0.0068(12) 0.0072(14)
O010 0.0201(15) 0.0241(19) 0.0287(16) -0.0027(14) 0.0047(12) 0.0031(14)
O011 0.0221(14) 0.0207(19) 0.0223(15) 0.0010(12) 0.0074(11) 0.0030(14)
O012 0.0250(16) 0.0281(19) 0.0278(15) 0.0073(14) 0.0089(12) 0.0024(15)
F013 0.029(3) 0.076(5) 0.105(10) 0.055(6) 0.011(3) 0.021(3)
C014 0.018(2) 0.017(2) 0.024(2) -0.0010(17) 0.0043(16) -0.0001(17)
C016 0.020(2) 0.016(2) 0.030(2) -0.0040(18) 0.0013(17) 0.0008(19)
C017 0.029(2) 0.025(2) 0.038(2) -0.0035(19) 0.0049(18) 0.0064(19)
C019 0.031(3) 0.026(3) 0.037(2) 0.003(2) -0.0007(19) 0.003(2)
F01A 0.071(3) 0.121(6) 0.073(3) 0.041(3) 0.016(2) -0.046(4)
C01B 0.022(2) 0.032(3) 0.041(3) 0.007(2) 0.0128(19) 0.0008(19)
C01C 0.014(2) 0.039(3) 0.032(2) 0.000(2) 0.0013(17) 0.0024(19)
F01D 0.079(4) 0.033(4) 0.068(4) 0.028(3) 0.021(3) 0.005(3)
C01E 0.023(2) 0.026(3) 0.042(3) -0.003(2) 0.0066(19) 0.005(2)
N01G 0.0214(18) 0.0211(19) 0.0307(18) -0.0019(15) 0.0059(14) 0.0016(15)
C01H 0.025(2) 0.026(3) 0.042(3) -0.001(2) 0.0086(19) 0.000(2)
C01I 0.030(2) 0.037(3) 0.038(2) -0.014(2) 0.0043(19) 0.008(2)
F01J 0.073(5) 0.037(3) 0.109(5) -0.019(3) -0.025(4) 0.024(3)
C01K 0.020(2) 0.022(3) 0.054(3) 0.004(2) -0.006(2) 0.004(2)
F01L 0.0225(14) 0.0367(19) 0.0664(19) 0.0074(16) -0.0009(13) 0.0011(14)
F01M 0.051(2) 0.034(2) 0.058(2) -0.0057(18) 0.0126(18) -0.0219(19)
C01N 0.028(2) 0.028(3) 0.026(2) -0.006(2) 0.0036(18) 0.002(2)
C01O 0.022(2) 0.029(3) 0.0323(17) -0.0107(17) 0.0103(15) -0.008(2)
F01Q 0.055(2) 0.090(3) 0.106(3) -0.072(3) 0.012(2) 0.006(2)
C01R 0.035(3) 0.037(3) 0.024(2) 0.000(2) -0.0011(19) 0.000(2)
C01S 0.0177(18) 0.017(2) 0.0221(19) -0.0019(15) 0.0023(14) -0.0025(15)
C01T 0.035(3) 0.033(3) 0.034(2) 0.002(2) 0.002(2) 0.004(2)
C01V 0.044(3) 0.036(2) 0.032(2) 0.0007(18) 0.017(2) -0.007(2)
C01X 0.0305(18) 0.047(2) 0.0327(19) -0.0113(15) 0.0134(15) -0.0033(16)
C01Y 0.035(3) 0.036(3) 0.054(3) -0.011(3) -0.005(2) 0.002(2)
C01Z 0.053(3) 0.043(3) 0.060(3) -0.005(3) 0.044(3) -0.005(3)
C020 0.025(2) 0.030(3) 0.032(2) 0.0138(19) 0.0142(17) 0.007(2)
C021 0.031(2) 0.027(3) 0.034(2) -0.002(2) 0.0039(19) -0.006(2)
N022 0.0208(18) 0.022(2) 0.0253(18) -0.0013(16) 0.0036(14) -0.0028(17)
C023 0.018(2) 0.017(2) 0.035(2) 0.0045(19) 0.0076(17) 0.0030(18)
F024 0.0334(16) 0.052(2) 0.082(2) -0.0311(19) -0.0163(15) -0.0010(15)
C025 0.026(2) 0.049(3) 0.034(3) 0.005(2) 0.0184(19) 0.002(2)
C026 0.0182(19) 0.017(2) 0.028(2) -0.0013(16) 0.0045(15) 0.0005(15)
C027 0.045(3) 0.031(2) 0.038(3) 0.0076(19) -0.006(2) 0.006(2)
C028 0.016(2) 0.018(2) 0.040(2) 0.0003(19) 0.0046(17) -0.0028(18)
C02A 0.028(2) 0.026(3) 0.037(2) 0.004(2) 0.0096(19) -0.003(2)
C02B 0.024(2) 0.024(3) 0.022(2) 0.0001(18) 0.0016(16) -0.002(2)
C02C 0.023(2) 0.034(3) 0.039(2) -0.014(2) 0.0129(19) -0.0045(18)
C02D 0.024(2) 0.041(3) 0.023(2) 0.003(2) 0.0029(17) 0.007(2)
C02F 0.013(2) 0.030(3) 0.040(2) 0.010(2) 0.0103(17) -0.0021(19)
C02G 0.022(2) 0.032(3) 0.040(3) -0.014(2) 0.0116(19) -0.002(2)
F02H 0.087(3) 0.085(3) 0.053(2) 0.011(2) 0.0382(19) 0.056(2)
F02I 0.133(4) 0.030(2) 0.110(4) 0.015(2) -0.056(3) -0.031(3)
C02J 0.038(2) 0.033(3) 0.033(2) 0.011(3) 0.0014(17) -0.006(3)
C02K 0.040(2) 0.031(3) 0.032(2) -0.008(3) 0.0017(18) 0.010(3)
F02L 0.0222(16) 0.064(3) 0.098(3) -0.008(2) -0.0078(17) -0.0167(18)
C02M 0.027(2) 0.021(2) 0.0228(19) -0.0019(17) 0.0045(16) 0.0002(19)
C02O 0.026(2) 0.044(3) 0.035(2) 0.000(2) 0.0014(19) 0.008(2)
F02P 0.081(3) 0.0313(19) 0.083(3) 0.0096(18) 0.046(2) -0.004(2)
C02Q 0.019(2) 0.035(3) 0.028(2) 0.0021(19) 0.0030(17) 0.0010(19)
C02R 0.020(2) 0.016(2) 0.027(2) 0.0005(17) 0.0047(17) -0.0002(17)
C02S 0.021(2) 0.017(2) 0.033(2) -0.0012(19) 0.0046(17) 0.0017(19)
C02T 0.044(3) 0.034(2) 0.034(2) -0.0073(19) 0.022(2) 0.002(2)
C02U 0.022(2) 0.024(3) 0.050(3) 0.002(2) 0.005(2) -0.008(2)
C02V 0.023(2) 0.024(3) 0.046(3) -0.009(2) -0.004(2) -0.001(2)
C02W 0.035(3) 0.040(3) 0.025(2) -0.004(2) 0.0035(19) 0.005(2)
C02X 0.027(2) 0.046(3) 0.036(2) -0.007(2) 0.0116(19) -0.019(2)
C02Y 0.033(2) 0.031(3) 0.039(2) 0.007(2) 0.0082(19) -0.003(2)
C02Z 0.026(2) 0.027(3) 0.030(2) -0.003(2) -0.0017(18) -0.003(2)
F030 0.098(5) 0.050(3) 0.282(10) -0.059(5) 0.133(6) -0.042(3)
C031 0.027(2) 0.037(3) 0.040(2) -0.016(2) 0.0163(18) -0.0093(18)
C032 0.086(3) 0.059(3) 0.075(3) -0.036(2) 0.055(2) -0.017(2)
C033 0.017(2) 0.018(2) 0.034(2) -0.0016(18) 0.0022(17) -0.0018(18)
C034 0.0300(18) 0.047(2) 0.036(2) 0.0133(16) 0.0150(15) 0.0021(16)
C035 0.075(4) 0.046(3) 0.034(3) -0.013(2) 0.008(2) 0.031(3)
C036 0.048(3) 0.039(3) 0.057(3) -0.002(3) 0.037(3) -0.006(3)
F037 0.191(6) 0.064(5) 0.168(9) 0.030(6) 0.154(7) 0.014(6)
C039 0.023(2) 0.021(3) 0.048(3) -0.002(2) 0.003(2) -0.005(2)
F03A 0.141(4) 0.099(6) 0.096(6) 0.061(5) -0.033(4) -0.025(4)
C03B 0.080(3) 0.048(3) 0.052(3) 0.0169(18) 0.033(2) -0.002(2)
C03C 0.032(3) 0.044(3) 0.035(3) -0.009(2) 0.008(2) 0.003(2)
C03D 0.040(3) 0.034(3) 0.041(3) 0.019(2) 0.004(2) 0.001(2)
C03F 0.061(3) 0.049(3) 0.036(3) 0.015(2) 0.007(2) -0.022(3)
C03G 0.0160(19) 0.037(2) 0.023(2) -0.0054(18) 0.0064(16) -0.0084(17)
C03J 0.060(3) 0.056(3) 0.024(2) 0.000(2) 0.010(2) 0.019(3)
C03K 0.042(2) 0.037(2) 0.026(2) -0.0033(17) 0.0122(17) 0.0121(19)
C03L 0.049(3) 0.043(3) 0.020(2) 0.0036(18) 0.0003(19) -0.014(2)
C03M 0.034(3) 0.038(3) 0.056(3) 0.013(2) -0.006(2) 0.007(2)
C03O 0.034(2) 0.034(3) 0.044(3) 0.003(2) -0.004(2) -0.007(2)
C03Q 0.036(2) 0.029(2) 0.026(2) 0.0059(16) 0.0030(16) -0.0079(17)
C03S 0.043(3) 0.058(3) 0.048(3) 0.003(2) 0.025(2) -0.003(2)
C03T 0.025(2) 0.032(3) 0.032(2) 0.0081(19) 0.0088(17) 0.000(2)
C03U 0.028(2) 0.047(3) 0.065(3) -0.015(2) 0.020(2) 0.002(2)
F1 0.083(5) 0.047(3) 0.035(3) -0.011(3) -0.002(3) -0.015(4)
F7 0.081(5) 0.048(2) 0.039(3) 0.0011(19) 0.029(3) 0.002(3)
F8 0.029(2) 0.201(11) 0.031(3) 0.001(5) 0.013(2) 0.013(3)
F5 0.069(6) 0.033(4) 0.143(12) 0.004(5) 0.073(8) 0.022(3)
F6 0.027(5) 0.093(9) 0.133(11) -0.056(8) -0.031(6) 0.028(5)
F0AA 0.144(11) 0.102(8) 0.069(4) -0.056(4) 0.072(5) -0.074(7)
F9 0.049(4) 0.079(6) 0.043(3) -0.012(3) 0.021(3) 0.028(4)
F1AA 0.150(9) 0.075(8) 0.143(11) -0.050(6) 0.030(8) 0.025(8)
F16 0.114(5) 0.050(5) 0.055(5) -0.033(4) 0.053(4) -0.048(4)
F2A 0.119(8) 0.071(5) 0.059(6) 0.035(5) 0.038(7) 0.046(6)
F10A 0.024(3) 0.197(13) 0.039(5) 0.033(7) 0.013(3) -0.001(4)
F12A 0.080(6) 0.082(5) 0.024(3) 0.001(3) 0.018(3) -0.019(4)
F6A 0.036(4) 0.044(4) 0.094(6) 0.004(4) 0.029(4) 0.015(3)
F5A 0.059(6) 0.086(8) 0.089(6) -0.049(6) -0.002(5) 0.035(5)
F9A 0.020(3) 0.083(7) 0.078(7) 0.008(5) 0.022(4) -0.005(3)
F2B 0.027(2) 0.167(9) 0.036(4) 0.050(5) 0.006(2) 0.007(3)
F12B 0.210(11) 0.049(3) 0.066(5) 0.022(3) 0.094(7) 0.037(5)
F10B 0.071(4) 0.080(4) 0.043(3) 0.015(3) 0.018(3) -0.035(4)
F0AB 0.128(5) 0.177(12) 0.136(8) -0.122(7) 0.011(5) -0.006(6)
F1AB 0.131(6) 0.071(5) 0.115(8) -0.043(5) 0.104(6) -0.009(5)
F16A 0.177(9) 0.030(3) 0.142(6) -0.028(3) 0.117(6) -0.009(4)
F7A 0.105(10) 0.055(4) 0.048(6) -0.011(3) 0.051(7) -0.017(4)
F8A 0.046(4) 0.089(7) 0.032(5) -0.007(5) 0.022(4) 0.024(5)
F1A 0.037(4) 0.084(9) 0.037(5) -0.017(7) 0.008(3) -0.008(5)
F0 0.037(14) 0.049(12) 0.073(7) 0.003(7) 0.029(7) -0.027(9)
F00Z 0.054(11) 0.050(11) 0.090(13) 0.018(8) 0.052(12) 0.004(7)
F01B 0.046(11) 0.037(9) 0.073(9) 0.005(8) 0.034(8) -0.007(6)
F03B 0.072(4) 0.028(8) 0.038(7) -0.012(5) 0.022(4) -0.026(5)
F2 0.110(8) 0.055(8) 0.087(9) 0.032(6) 0.064(8) 0.018(8)
F02Q 0.054(8) 0.056(8) 0.053(3) 0.026(4) 0.017(4) 0.009(6)
F02M 0.024(3) 0.040(6) 0.045(9) -0.011(6) 0.012(5) -0.024(4)
F00Q 0.027(6) 0.045(3) 0.037(6) -0.007(3) 0.011(5) -0.020(3)
F01N 0.027(7) 0.044(5) 0.038(4) -0.007(4) 0.010(4) -0.019(4)
F01K 0.15(3) 0.072(16) 0.057(10) -0.002(8) -0.017(12) 0.070(19)
F01E 0.032(9) 0.032(14) 0.16(2) 0.055(15) 0.021(12) 0.002(9)
F3 0.033(9) 0.087(18) 0.060(17) 0.029(13) -0.023(12) 0.001(12)

loop_
_atom_type_symbol
_atom_type_description
_atom_type_scat_dispersion_real
_atom_type_scat_dispersion_imag
_atom_type_scat_source
C C 0.0033 0.0016 'International Tables Vol C Tables 4.2.6.8 and 6.1.1.4'
H H 0.0000 0.0000 'International Tables Vol C Tables 4.2.6.8 and 6.1.1.4'
Eu Eu -0.1578 3.6682 'International Tables Vol C Tables 4.2.6.8 and 6.1.1.4'
F F 0.0171 0.0103 'International Tables Vol C Tables 4.2.6.8 and 6.1.1.4'
N N 0.0061 0.0033 'International Tables Vol C Tables 4.2.6.8 and 6.1.1.4'
O O 0.0106 0.0060 'International Tables Vol C Tables 4.2.6.8 and 6.1.1.4'
P P 0.1023 0.0942 'International Tables Vol C Tables 4.2.6.8 and 6.1.1.4'

loop_
_geom_angle_atom_site_label_1
_geom_angle_atom_site_label_2
_geom_angle_atom_site_label_3
_geom_angle
_geom_angle_site_symmetry_1
_geom_angle_site_symmetry_3
_geom_angle_publ_flag
O008 Eu01 O00I 71.54(10) . . ?
O008 Eu01 O00C 83.02(12) . . ?
O00I Eu01 O00C 82.33(11) . . ?
O008 Eu01 O00F 146.48(10) . . ?
O00I Eu01 O00F 137.61(10) . . ?
O00C Eu01 O00F 112.49(13) . . ?
O008 Eu01 O00A 108.86(14) . . ?
O00I Eu01 O00A 78.65(11) . . ?
O00C Eu01 O00A 152.72(11) . . ?
O00F Eu01 O00A 71.31(12) . . ?
O008 Eu01 O00X 86.17(11) . . ?
O00I Eu01 O00X 148.73(10) . . ?
O00C Eu01 O00X 73.21(11) . . ?
O00F Eu01 O00X 71.47(10) . . ?
O00A Eu01 O00X 130.54(11) . . ?
O008 Eu01 O00O 73.24(10) . . ?
O00I Eu01 O00O 120.33(12) . . ?
O00C Eu01 O00O 137.82(10) . . ?
O00F Eu01 O00O 75.94(11) . . ?
O00A Eu01 O00O 69.34(11) . . ?
O00X Eu01 O00O 70.92(12) . . ?
O008 Eu01 O00G 139.08(10) . . ?
O00I Eu01 O00G 73.55(11) . . ?
O00C Eu01 O00G 71.74(10) . . ?
O00F Eu01 O00G 74.25(10) . . ?
O00A Eu01 O00G 84.17(11) . . ?
O00X Eu01 O00G 115.16(12) . . ?
O00O Eu01 O00G 145.11(10) . . ?
O00Z Eu02 O011 71.17(10) . . ?
O00Z Eu02 O00S 83.48(12) . . ?
O011 Eu02 O00S 84.89(12) . . ?
O00Z Eu02 O00J 148.67(10) . . ?
O011 Eu02 O00J 84.84(11) . . ?
O00S Eu02 O00J 74.36(11) . . ?
O00Z Eu02 O00L 138.00(10) . . ?
O011 Eu02 O00L 144.59(11) . . ?
O00S Eu02 O00L 113.31(14) . . ?
O00J Eu02 O00L 72.38(11) . . ?
O00Z Eu02 O010 76.18(11) . . ?
O011 Eu02 O010 108.27(13) . . ?
O00S Eu02 O010 150.18(11) . . ?
O00J Eu02 O010 132.02(10) . . ?
O00L Eu02 O010 71.38(11) . . ?
O00Z Eu02 O009 117.44(12) . . ?
O011 Eu02 O009 72.10(10) . . ?
O00S Eu02 O009 139.91(10) . . ?
O00J Eu02 O009 71.32(11) . . ?
O00L Eu02 O009 75.04(11) . . ?
O010 Eu02 O009 69.75(11) . . ?
O00Z Eu02 O012 75.24(11) . . ?
O011 Eu02 O012 140.55(10) . . ?
O00S Eu02 O012 71.16(11) . . ?
O00J Eu02 O012 116.46(13) . . ?
O00L Eu02 O012 74.80(10) . . ?
O010 Eu02 O012 82.60(11) . . ?
O009 Eu02 O012 144.17(10) . . ?
O011 P003 C02R 112.81(18) . . ?
O011 P003 C03T 108.2(2) . . ?
C02R P003 C03T 105.2(2) . . ?
O011 P003 C01N 109.0(2) . . ?
C02R P003 C01N 106.3(2) . . ?
C03T P003 C01N 115.4(2) . . ?
O008 P004 C014 113.75(18) . . ?
O008 P004 C00W 107.86(19) . . ?
C014 P004 C00W 105.9(2) . . ?
O008 P004 C02B 108.0(2) . . ?
C014 P004 C02B 105.4(2) . . ?
C00W P004 C02B 116.1(2) . . ?
O00I P005 C031 110.4(2) . . ?
O00I P005 C03Q 110.07(18) . . ?
C031 P005 C03Q 109.8(2) . . ?
O00I P005 C01S 113.28(18) . . ?
C031 P005 C01S 103.4(2) . . ?
C03Q P005 C01S 109.69(19) . . ?
O00Z P007 C03O 113.5(2) . . ?
O00Z P007 C03K 107.91(19) . . ?
C03O P007 C03K 107.8(2) . . ?
O00Z P007 C026 110.99(18) . . ?
C03O P007 C026 104.9(2) . . ?
C03K P007 C026 111.7(2) . . ?
P004 O008 Eu01 166.29(18) . . ?
C01B O009 Eu02 135.1(3) . . ?
C02D O00A Eu01 130.7(3) . . ?
C028 O00C Eu01 134.5(3) . . ?
C03G O00F Eu01 131.4(3) . . ?
C01O O00G Eu01 131.6(3) . . ?
P005 O00I Eu01 167.1(2) . . ?
C02T O00J Eu02 134.9(3) . . ?
C00T O00L Eu02 131.1(3) . . ?
C02R N00M C02S 119.2(4) . . ?
C02C O00O Eu01 135.9(3) . . ?
N01G C00Q C02S 120.6(4) . . ?
N01G C00Q C01E 119.3(4) . . ?
C02S C00Q C01E 120.1(4) . . ?
C01S N00R C033 120.1(4) . . ?
C023 O00S Eu02 135.7(3) . . ?
O00L C00T C02Q 128.4(4) . . ?
O00L C00T C02O 113.1(4) . . ?
C02Q C00T C02O 118.5(4) . . ?
C01E C00U C01K 121.3(5) . . ?
C01E C00U H00U 119.4 . . ?
C01K C00U H00U 119.4 . . ?
F00Z C00V F0 124(3) . . ?
F030 C00V F00Y 108.0(7) . . ?
F030 C00V F01A 107.4(7) . . ?
F00Y C00V F01A 104.4(5) . . ?
F00Z C00V F01B 93(3) . . ?
F0 C00V F01B 100(3) . . ?
F00Z C00V C01B 113.3(18) . . ?
F0 C00V C01B 111(2) . . ?
F030 C00V C01B 112.7(5) . . ?
F00Y C00V C01B 111.9(6) . . ?
F01A C00V C01B 112.1(5) . . ?
F01B C00V C01B 111.9(17) . . ?
C03C C00W C01I 110.0(4) . . ?
C03C C00W C017 109.6(4) . . ?
C01I C00W C017 108.8(4) . . ?
C03C C00W P004 107.3(4) . . ?
C01I C00W P004 115.9(3) . . ?
C017 C00W P004 105.1(3) . . ?
C01V O00X Eu01 134.7(4) . . ?
P007 O00Z Eu02 146.1(2) . . ?
C02M O010 Eu02 131.0(3) . . ?
P003 O011 Eu02 163.36(19) . . ?
C020 O012 Eu02 133.6(3) . . ?
N022 C014 C01S 120.3(4) . . ?
N022 C014 P004 107.2(3) . . ?
C01S C014 P004 132.4(3) . . ?
N022 C016 C02Z 120.1(4) . . ?
N022 C016 C033 120.2(4) . . ?
C02Z C016 C033 119.7(4) . . ?
C00W C017 H01A 109.5 . . ?
C00W C017 H01B 109.5 . . ?
H01A C017 H01B 109.5 . . ?
C00W C017 H01C 109.5 . . ?
H01A C017 H01C 109.5 . . ?
H01B C017 H01C 109.5 . . ?
C01K C019 C02S 119.3(5) . . ?
C01K C019 H019 120.3 . . ?
C02S C019 H019 120.3 . . ?
O009 C01B C01Z 128.1(5) . . ?
O009 C01B C00V 114.7(5) . . ?
C01Z C01B C00V 117.2(5) . . ?
C03G C01C C02D 121.2(4) . . ?
C03G C01C H01D 119.4 . . ?
C02D C01C H01D 119.4 . . ?
C00U C01E C00Q 118.7(5) . . ?
C00U C01E H01N 120.7 . . ?
C00Q C01E H01N 120.7 . . ?
C026 N01G C00Q 118.7(4) . . ?
F00B C01H F00E 108.5(4) . . ?
F00B C01H F006 106.5(4) . . ?
F00E C01H F006 106.0(4) . . ?
F00B C01H C028 113.1(4) . . ?
F00E C01H C028 112.0(4) . . ?
F006 C01H C028 110.4(4) . . ?
C00W C01I H01E 109.5 . . ?
C00W C01I H01F 109.5 . . ?
H01E C01I H01F 109.5 . . ?
C00W C01I H01G 109.5 . . ?
H01E C01I H01G 109.5 . . ?
H01F C01I H01G 109.5 . . ?
C019 C01K C00U 120.9(4) . . ?
C019 C01K H01O 119.5 . . ?
C00U C01K H01O 119.5 . . ?
C02W C01N C021 109.7(4) . . ?
C02W C01N C02K 109.5(4) . . ?
C021 C01N C02K 108.3(4) . . ?
C02W C01N P003 115.4(4) . . ?
C021 C01N P003 107.0(3) . . ?
C02K C01N P003 106.7(3) . . ?
O00G C01O C02G 128.2(4) . . ?
O00G C01O C01X 113.6(4) . . ?
C02G C01O C01X 118.2(4) . . ?
C02B C01R H01H 109.5 . . ?
C02B C01R H01I 109.5 . . ?
H01H C01R H01I 109.5 . . ?
C02B C01R H01J 109.5 . . ?
H01H C01R H01J 109.5 . . ?
H01I C01R H01J 109.5 . . ?
N00R C01S C014 119.9(4) . . ?
N00R C01S P005 108.6(3) . . ?
C014 C01S P005 131.2(3) . . ?
C02B C01T H01K 109.5 . . ?
C02B C01T H01L 109.5 . . ?
H01K C01T H01L 109.5 . . ?
C02B C01T H01M 109.5 . . ?
H01K C01T H01M 109.5 . . ?
H01L C01T H01M 109.5 . . ?
O00X C01V C036 128.7(5) . . ?
O00X C01V C03B 114.3(5) . . ?
C036 C01V C03B 117.0(5) . . ?
F7A C01X F1A 113.9(12) . . ?
F8 C01X F1 113.3(9) . . ?
F8 C01X F7 103.4(7) . . ?
F1 C01X F7 102.0(6) . . ?
F7A C01X F8A 107.8(9) . . ?
F1A C01X F8A 101.8(11) . . ?
F7A C01X C01O 111.8(7) . . ?
F1A C01X C01O 114.1(12) . . ?
F8 C01X C01O 116.0(5) . . ?
F1 C01X C01O 109.9(8) . . ?
F7 C01X C01O 111.2(5) . . ?
F8A C01X C01O 106.3(7) . . ?
F02I C01Y F024 110.7(5) . . ?
F02I C01Y F01Q 105.6(6) . . ?
F024 C01Y F01Q 105.4(5) . . ?
F02I C01Y C02M 111.1(4) . . ?
F024 C01Y C02M 114.2(5) . . ?
F01Q C01Y C02M 109.2(5) . . ?
C02T C01Z C01B 121.9(4) . . ?
C02T C01Z H01Z 119.0 . . ?
C01B C01Z H01Z 119.0 . . ?
O012 C020 C02F 128.0(4) . . ?
O012 C020 C034 116.1(4) . . ?
C02F C020 C034 115.9(4) . . ?
C01N C021 H02I 109.5 . . ?
C01N C021 H02J 109.5 . . ?
H02I C021 H02J 109.5 . . ?
C01N C021 H02K 109.5 . . ?
H02I C021 H02K 109.5 . . ?
H02J C021 H02K 109.5 . . ?
C014 N022 C016 119.5(4) . . ?
O00S C023 C02F 127.7(4) . . ?
O00S C023 C02U 115.2(4) . . ?
C02F C023 C02U 117.1(4) . . ?
C03T C025 H02L 109.5 . . ?
C03T C025 H02M 109.5 . . ?
H02L C025 H02M 109.5 . . ?
C03T C025 H02N 109.5 . . ?
H02L C025 H02N 109.5 . . ?
H02M C025 H02N 109.5 . . ?
N01G C026 C02R 120.8(4) . . ?
N01G C026 P007 111.1(3) . . ?
C02R C026 P007 128.0(3) . . ?
C03Q C027 H02A 109.5 . . ?
C03Q C027 H02B 109.5 . . ?
H02A C027 H02B 109.5 . . ?
C03Q C027 H02C 109.5 . . ?
H02A C027 H02C 109.5 . . ?
H02B C027 H02C 109.5 . . ?
O00C C028 C02G 127.7(4) . . ?
O00C C028 C01H 114.3(4) . . ?
C02G C028 C01H 117.9(4) . . ?
C039 C02A C033 119.7(5) . . ?
C039 C02A H02D 120.2 . . ?
C033 C02A H02D 120.2 . . ?
C01T C02B C01R 110.0(4) . . ?
C01T C02B C02J 108.1(4) . . ?
C01R C02B C02J 110.2(4) . . ?
C01T C02B P004 107.1(3) . . ?
C01R C02B P004 114.7(4) . . ?
C02J C02B P004 106.5(3) . . ?
O00O C02C C036 127.6(5) . . ?
O00O C02C C03U 115.1(5) . . ?
C036 C02C C03U 117.3(5) . . ?
O00A C02D C01C 128.0(5) . . ?
O00A C02D C03M 113.4(5) . . ?
C01C C02D C03M 118.6(4) . . ?
C023 C02F C020 121.8(4) . . ?
C023 C02F H02O 119.1 . . ?
C020 C02F H02O 119.1 . . ?
C028 C02G C01O 122.3(4) . . ?
C028 C02G H02G 118.9 . . ?
C01O C02G H02G 118.9 . . ?
C02B C02J H02E 109.5 . . ?
C02B C02J H02F 109.5 . . ?
H02E C02J H02F 109.5 . . ?
C02B C02J H02H 109.5 . . ?
H02E C02J H02H 109.5 . . ?
H02F C02J H02H 109.5 . . ?
C01N C02K H02P 109.5 . . ?
C01N C02K H02Q 109.5 . . ?
H02P C02K H02Q 109.5 . . ?
C01N C02K H02R 109.5 . . ?
H02P C02K H02R 109.5 . . ?
H02Q C02K H02R 109.5 . . ?
O010 C02M C02Q 128.2(4) . . ?
O010 C02M C01Y 113.9(4) . . ?
C02Q C02M C01Y 117.9(4) . . ?
F02H C02O F00D 110.2(5) . . ?
F02H C02O F00H 104.3(5) . . ?
F00D C02O F00H 104.2(4) . . ?
F02H C02O C00T 112.3(4) . . ?
F00D C02O C00T 114.6(5) . . ?
F00H C02O C00T 110.5(4) . . ?
C00T C02Q C02M 121.2(4) . . ?
C00T C02Q H02S 119.4 . . ?
C02M C02Q H02S 119.4 . . ?
N00M C02R C026 120.5(4) . . ?
N00M C02R P003 108.7(3) . . ?
C026 C02R P003 130.8(3) . . ?
N00M C02S C00Q 120.1(4) . . ?
N00M C02S C019 120.2(4) . . ?
C00Q C02S C019 119.7(4) . . ?
O00J C02T C01Z 128.4(5) . . ?
O00J C02T C032 113.4(5) . . ?
C01Z C02T C032 118.2(5) . . ?
F01L C02U F00N 108.6(4) . . ?
F01L C02U F00K 106.6(4) . . ?
F00N C02U F00K 106.2(4) . . ?
F01L C02U C023 111.7(4) . . ?
F00N C02U C023 111.4(4) . . ?
F00K C02U C023 112.0(4) . . ?
C02Z C02V C039 121.4(4) . . ?
C02Z C02V H02V 119.3 . . ?
C039 C02V H02V 119.3 . . ?
C01N C02W H02T 109.5 . . ?
C01N C02W H02U 109.5 . . ?
H02T C02W H02U 109.5 . . ?
C01N C02W H02W 109.5 . . ?
H02T C02W H02W 109.5 . . ?
H02U C02W H02W 109.5 . . ?
F00Q C02X F01N 81(3) . . ?
F00P C02X F02L 110.1(4) . . ?
F00P C02X F01M 107.4(5) . . ?
F02L C02X F01M 104.6(4) . . ?
F00Q C02X F02M 123(3) . . ?
F01N C02X F02M 104(3) . . ?
F00Q C02X C03G 120.8(18) . . ?
F01N C02X C03G 119.9(18) . . ?
F00P C02X C03G 111.1(4) . . ?
F02L C02X C03G 112.9(5) . . ?
F01M C02X C03G 110.5(4) . . ?
F02M C02X C03G 105.9(17) . . ?
C03T C02Y H02X 109.5 . . ?
C03T C02Y H02Y 109.5 . . ?
H02X C02Y H02Y 109.5 . . ?
C03T C02Y H 109.5 . . ?
H02X C02Y H 109.5 . . ?
H02Y C02Y H 109.5 . . ?
C02V C02Z C016 119.0(4) . . ?
C02V C02Z H02Z 120.5 . . ?
C016 C02Z H02Z 120.5 . . ?
P005 C031 H03A 109.5 . . ?
P005 C031 H03B 109.5 . . ?
H03A C031 H03B 109.5 . . ?
P005 C031 H03C 109.5 . . ?
H03A C031 H03C 109.5 . . ?
H03B C031 H03C 109.5 . . ?
F0AB C032 F1AB 114.0(10) . . ?
F0AB C032 F16A 108.0(12) . . ?
F1AB C032 F16A 96.7(8) . . ?
F1AA C032 F0AA 114.0(11) . . ?
F1AA C032 F16 105.9(13) . . ?
F0AA C032 F16 96.2(9) . . ?
F0AB C032 C02T 115.2(9) . . ?
F1AA C032 C02T 116.1(11) . . ?
F1AB C032 C02T 113.2(7) . . ?
F16A C032 C02T 107.8(7) . . ?
F0AA C032 C02T 110.5(8) . . ?
F16 C032 C02T 112.4(7) . . ?
N00R C033 C02A 121.0(4) . . ?
N00R C033 C016 119.8(4) . . ?
C02A C033 C016 119.1(4) . . ?
F2A C034 F10A 108.2(11) . . ?
F12B C034 F2B 121.2(9) . . ?
F12B C034 F10B 105.0(7) . . ?
F2B C034 F10B 98.8(7) . . ?
F2A C034 F12A 94.4(9) . . ?
F10A C034 F12A 103.0(9) . . ?
F2A C034 C020 117.9(8) . . ?
F12B C034 C020 110.3(5) . . ?
F10A C034 C020 119.1(6) . . ?
F2B C034 C020 109.6(6) . . ?
F10B C034 C020 111.0(5) . . ?
F12A C034 C020 110.3(5) . . ?
C03K C035 H03M 109.5 . . ?
C03K C035 H03N 109.5 . . ?
H03M C035 H03N 109.5 . . ?
C03K C035 H03O 109.5 . . ?
H03M C035 H03O 109.5 . . ?
H03N C035 H03O 109.5 . . ?
C02C C036 C01V 121.4(5) . . ?
C02C C036 H036 119.3 . . ?
C01V C036 H036 119.3 . . ?
C02A C039 C02V 121.1(5) . . ?
C02A C039 H039 119.5 . . ?
C02V C039 H039 119.5 . . ?
F037 C03B F03A 111.0(8) . . ?
F037 C03B F02P 105.4(7) . . ?
F03A C03B F02P 101.6(7) . . ?
F2 C03B F03B 132.3(19) . . ?
F2 C03B F02Q 86.7(15) . . ?
F03B C03B F02Q 88.9(12) . . ?
F2 C03B C01V 117.4(12) . . ?
F037 C03B C01V 116.0(8) . . ?
F03A C03B C01V 111.0(6) . . ?
F02P C03B C01V 110.8(4) . . ?
F03B C03B C01V 110.2(15) . . ?
F02Q C03B C01V 100.9(8) . . ?
C00W C03C H03D 109.5 . . ?
C00W C03C H03E 109.5 . . ?
H03D C03C H03E 109.5 . . ?
C00W C03C H03F 109.5 . . ?
H03D C03C H03F 109.5 . . ?
H03E C03C H03F 109.5 . . ?
C03T C03D H03P 109.5 . . ?
C03T C03D H03Q 109.5 . . ?
H03P C03D H03Q 109.5 . . ?
C03T C03D H03R 109.5 . . ?
H03P C03D H03R 109.5 . . ?
H03Q C03D H03R 109.5 . . ?
C03Q C03F H03G 109.5 . . ?
C03Q C03F H03H 109.5 . . ?
H03G C03F H03H 109.5 . . ?
C03Q C03F H03I 109.5 . . ?
H03G C03F H03I 109.5 . . ?
H03H C03F H03I 109.5 . . ?
O00F C03G C01C 128.4(4) . . ?
O00F C03G C02X 112.4(4) . . ?
C01C C03G C02X 119.2(4) . . ?
C03K C03J H03S 109.5 . . ?
C03K C03J H03T 109.5 . . ?
H03S C03J H03T 109.5 . . ?
C03K C03J H03U 109.5 . . ?
H03S C03J H03U 109.5 . . ?
H03T C03J H03U 109.5 . . ?
C03S C03K C035 111.2(4) . . ?
C03S C03K C03J 109.9(4) . . ?
C035 C03K C03J 108.8(4) . . ?
C03S C03K P007 108.0(3) . . ?
C035 C03K P007 115.0(3) . . ?
C03J C03K P007 103.7(3) . . ?
C03Q C03L H03J 109.5 . . ?
C03Q C03L H03K 109.5 . . ?
H03J C03L H03K 109.5 . . ?
C03Q C03L H03L 109.5 . . ?
H03J C03L H03L 109.5 . . ?
H03K C03L H03L 109.5 . . ?
F01E C03M F01K 108(2) . . ?
F01E C03M F3 105(3) . . ?
F01K C03M F3 95(3) . . ?
F013 C03M F01D 108.2(8) . . ?
F013 C03M F01J 108.0(10) . . ?
F01D C03M F01J 108.1(7) . . ?
F01E C03M C02D 120.5(15) . . ?
F01K C03M C02D 109.1(15) . . ?
F3 C03M C02D 117(3) . . ?
F013 C03M C02D 112.8(8) . . ?
F01D C03M C02D 108.5(6) . . ?
F01J C03M C02D 111.1(6) . . ?
P007 C03O H03V 109.5 . . ?
P007 C03O H03W 109.5 . . ?
H03V C03O H03W 109.5 . . ?
P007 C03O H03X 109.5 . . ?
H03V C03O H03X 109.5 . . ?
H03W C03O H03X 109.5 . . ?
C027 C03Q C03L 110.0(4) . . ?
C027 C03Q C03F 110.2(4) . . ?
C03L C03Q C03F 109.3(4) . . ?
C027 C03Q P005 108.4(3) . . ?
C03L C03Q P005 105.8(3) . . ?
C03F C03Q P005 113.1(3) . . ?
C03K C03S H03Y 109.5 . . ?
C03K C03S HA 109.5 . . ?
H03Y C03S HA 109.5 . . ?
C03K C03S HB 109.5 . . ?
H03Y C03S HB 109.5 . . ?
HA C03S HB 109.5 . . ?
C03D C03T C02Y 108.8(4) . . ?
C03D C03T C025 110.1(4) . . ?
C02Y C03T C025 108.0(4) . . ?
C03D C03T P003 115.8(3) . . ?
C02Y C03T P003 106.2(3) . . ?
C025 C03T P003 107.7(4) . . ?
F6 C03U F5 118.0(12) . . ?
F5A C03U F9A 118.7(12) . . ?
F6 C03U F9 101.0(10) . . ?
F5 C03U F9 100.8(7) . . ?
F5A C03U F6A 101.6(9) . . ?
F9A C03U F6A 91.5(10) . . ?
F5A C03U C02C 119.3(7) . . ?
F6 C03U C02C 114.7(10) . . ?
F5 C03U C02C 111.7(5) . . ?
F9A C03U C02C 111.7(11) . . ?
F9 C03U C02C 108.5(6) . . ?
F6A C03U C02C 108.9(5) . . ?
C02X F00Q F01N 50.4(19) . . ?
C02X F01N F00Q 48.4(17) . . ?

loop_
_geom_bond_atom_site_label_1
_geom_bond_atom_site_label_2
_geom_bond_distance
_geom_bond_site_symmetry_2
_geom_bond_publ_flag
Eu01 O008 2.299(3) . ?
Eu01 O00I 2.314(3) . ?
Eu01 O00C 2.394(3) . ?
Eu01 O00F 2.394(3) . ?
Eu01 O00A 2.415(3) . ?
Eu01 O00X 2.417(3) . ?
Eu01 O00O 2.420(3) . ?
Eu01 O00G 2.433(3) . ?
Eu02 O00Z 2.310(3) . ?
Eu02 O011 2.324(3) . ?
Eu02 O00S 2.395(3) . ?
Eu02 O00J 2.411(3) . ?
Eu02 O00L 2.412(3) . ?
Eu02 O010 2.413(3) . ?
Eu02 O009 2.425(3) . ?
Eu02 O012 2.438(3) . ?
P003 O011 1.508(3) . ?
P003 C02R 1.847(5) . ?
P003 C03T 1.852(5) . ?
P003 C01N 1.855(5) . ?
P004 O008 1.498(3) . ?
P004 C014 1.843(5) . ?
P004 C00W 1.855(5) . ?
P004 C02B 1.858(4) . ?
P005 O00I 1.491(3) . ?
P005 C031 1.790(4) . ?
P005 C03Q 1.838(4) . ?
P005 C01S 1.841(4) . ?
F006 C01H 1.353(6) . ?
P007 O00Z 1.502(4) . ?
P007 C03O 1.806(5) . ?
P007 C03K 1.822(4) . ?
P007 C026 1.846(4) . ?
O009 C01B 1.231(6) . ?
O00A C02D 1.256(5) . ?
F00B C01H 1.312(6) . ?
O00C C028 1.259(5) . ?
F00D C02O 1.322(6) . ?
F00E C01H 1.343(6) . ?
O00F C03G 1.253(5) . ?
O00G C01O 1.256(6) . ?
F00H C02O 1.350(7) . ?
O00J C02T 1.250(6) . ?
F00K C02U 1.356(6) . ?
O00L C00T 1.244(5) . ?
N00M C02R 1.320(6) . ?
N00M C02S 1.365(6) . ?
F00N C02U 1.334(6) . ?
O00O C02C 1.242(6) . ?
F00P C02X 1.299(6) . ?
C00Q N01G 1.359(6) . ?
C00Q C02S 1.407(6) . ?
C00Q C01E 1.419(7) . ?
N00R C01S 1.324(6) . ?
N00R C033 1.346(6) . ?
O00S C023 1.246(5) . ?
C00T C02Q 1.393(7) . ?
C00T C02O 1.525(7) . ?
C00U C01E 1.368(7) . ?
C00U C01K 1.404(7) . ?
C00U H00U 0.9300 . ?
C00V F00Z 1.28(2) . ?
C00V F0 1.29(3) . ?
C00V F030 1.298(8) . ?
C00V F00Y 1.309(7) . ?
C00V F01A 1.327(7) . ?
C00V F01B 1.33(2) . ?
C00V C01B 1.543(8) . ?
C00W C03C 1.538(7) . ?
C00W C01I 1.540(7) . ?
C00W C017 1.543(6) . ?
O00X C01V 1.243(6) . ?
O010 C02M 1.246(5) . ?
O012 C020 1.239(6) . ?
F013 C03M 1.326(9) . ?
C014 N022 1.323(6) . ?
C014 C01S 1.444(6) . ?
C016 N022 1.351(6) . ?
C016 C02Z 1.418(6) . ?
C016 C033 1.422(6) . ?
C017 H01A 0.9600 . ?
C017 H01B 0.9600 . ?
C017 H01C 0.9600 . ?
C019 C01K 1.370(7) . ?
C019 C02S 1.409(6) . ?
C019 H019 0.9300 . ?
C01B C01Z 1.393(8) . ?
C01C C03G 1.388(7) . ?
C01C C02D 1.388(7) . ?
C01C H01D 0.9300 . ?
F01D C03M 1.330(9) . ?
C01E H01N 0.9300 . ?
N01G C026 1.328(6) . ?
C01H C028 1.527(6) . ?
C01I H01E 0.9600 . ?
C01I H01F 0.9600 . ?
C01I H01G 0.9600 . ?
F01J C03M 1.335(9) . ?
C01K H01O 0.9300 . ?
F01L C02U 1.309(6) . ?
F01M C02X 1.333(7) . ?
C01N C02W 1.527(6) . ?
C01N C021 1.533(7) . ?
C01N C02K 1.554(7) . ?
C01O C02G 1.388(7) . ?
C01O C01X 1.542(6) . ?
F01Q C01Y 1.339(7) . ?
C01R C02B 1.538(6) . ?
C01R H01H 0.9600 . ?
C01R H01I 0.9600 . ?
C01R H01J 0.9600 . ?
C01T C02B 1.527(6) . ?
C01T H01K 0.9600 . ?
C01T H01L 0.9600 . ?
C01T H01M 0.9600 . ?
C01V C036 1.389(8) . ?
C01V C03B 1.538(8) . ?
C01X F7A 1.206(11) . ?
C01X F1A 1.262(14) . ?
C01X F8 1.284(7) . ?
C01X F1 1.340(9) . ?
C01X F7 1.381(8) . ?
C01X F8A 1.412(11) . ?
C01Y F02I 1.286(7) . ?
C01Y F024 1.315(6) . ?
C01Y C02M 1.534(7) . ?
C01Z C02T 1.375(8) . ?
C01Z H01Z 0.9300 . ?
C020 C02F 1.391(7) . ?
C020 C034 1.540(6) . ?
C021 H02I 0.9600 . ?
C021 H02J 0.9600 . ?
C021 H02K 0.9600 . ?
C023 C02F 1.391(6) . ?
C023 C02U 1.541(6) . ?
C025 C03T 1.540(7) . ?
C025 H02L 0.9600 . ?
C025 H02M 0.9600 . ?
C025 H02N 0.9600 . ?
C026 C02R 1.433(6) . ?
C027 C03Q 1.521(7) . ?
C027 H02A 0.9600 . ?
C027 H02B 0.9600 . ?
C027 H02C 0.9600 . ?
C028 C02G 1.381(7) . ?
C02A C039 1.365(7) . ?
C02A C033 1.409(7) . ?
C02A H02D 0.9300 . ?
C02B C02J 1.542(7) . ?
C02C C036 1.389(8) . ?
C02C C03U 1.523(8) . ?
C02D C03M 1.534(8) . ?
C02F H02O 0.9300 . ?
C02G H02G 0.9300 . ?
F02H C02O 1.312(6) . ?
C02J H02E 0.9600 . ?
C02J H02F 0.9600 . ?
C02J H02H 0.9600 . ?
C02K H02P 0.9600 . ?
C02K H02Q 0.9600 . ?
C02K H02R 0.9600 . ?
F02L C02X 1.329(6) . ?
C02M C02Q 1.395(7) . ?
F02P C03B 1.348(7) . ?
C02Q H02S 0.9300 . ?
C02T C032 1.519(8) . ?
C02V C02Z 1.363(7) . ?
C02V C039 1.396(7) . ?
C02V H02V 0.9300 . ?
C02W H02T 0.9600 . ?
C02W H02U 0.9600 . ?
C02W H02W 0.9600 . ?
C02X F00Q 1.24(3) . ?
C02X F01N 1.28(2) . ?
C02X F02M 1.35(2) . ?
C02X C03G 1.546(7) . ?
C02Y C03T 1.534(7) . ?
C02Y H02X 0.9600 . ?
C02Y H02Y 0.9600 . ?
C02Y H 0.9600 . ?
C02Z H02Z 0.9300 . ?
C031 H03A 0.9600 . ?
C031 H03B 0.9600 . ?
C031 H03C 0.9600 . ?
C032 F0AB 1.194(14) . ?
C032 F1AA 1.248(18) . ?
C032 F1AB 1.334(10) . ?
C032 F16A 1.393(13) . ?
C032 F0AA 1.396(13) . ?
C032 F16 1.427(14) . ?
C034 F2A 1.240(13) . ?
C034 F12B 1.251(8) . ?
C034 F10A 1.252(9) . ?
C034 F2B 1.285(9) . ?
C034 F10B 1.380(8) . ?
C034 F12A 1.456(10) . ?
C035 C03K 1.539(7) . ?
C035 H03M 0.9600 . ?
C035 H03N 0.9600 . ?
C035 H03O 0.9600 . ?
C036 H036 0.9300 . ?
F037 C03B 1.282(10) . ?
C039 H039 0.9300 . ?
F03A C03B 1.347(10) . ?
C03B F2 1.18(2) . ?
C03B F03B 1.41(2) . ?
C03B F02Q 1.447(16) . ?
C03C H03D 0.9600 . ?
C03C H03E 0.9600 . ?
C03C H03F 0.9600 . ?
C03D C03T 1.531(7) . ?
C03D H03P 0.9600 . ?
C03D H03Q 0.9600 . ?
C03D H03R 0.9600 . ?
C03F C03Q 1.540(6) . ?
C03F H03G 0.9600 . ?
C03F H03H 0.9600 . ?
C03F H03I 0.9600 . ?
C03J C03K 1.559(6) . ?
C03J H03S 0.9600 . ?
C03J H03T 0.9600 . ?
C03J H03U 0.9600 . ?
C03K C03S 1.530(7) . ?
C03L C03Q 1.536(6) . ?
C03L H03J 0.9600 . ?
C03L H03K 0.9600 . ?
C03L H03L 0.9600 . ?
C03M F01E 1.24(2) . ?
C03M F01K 1.28(2) . ?
C03M F3 1.32(2) . ?
C03O H03V 0.9600 . ?
C03O H03W 0.9600 . ?
C03O H03X 0.9600 . ?
C03S H03Y 0.9600 . ?
C03S HA 0.9600 . ?
C03S HB 0.9600 . ?
C03U F5A 1.197(11) . ?
C03U F6 1.199(14) . ?
C03U F5 1.266(10) . ?
C03U F9A 1.405(17) . ?
C03U F9 1.431(9) . ?
C03U F6A 1.479(12) . ?
F00Q F01N 1.64(6) . ?
